data_2230628
loop_
_publ_author_name
'Xu, Wei'

_publ_section_title
;
 <i>catena</i>-Poly[[[aqua(formato-\k<i>O</i>)(1,10-phenanthroline-\k^2^<i>N</i>,<i>N</i>')manganese(II)]-\m-formato-\k^2^<i>O</i>:<i>O</i>']
 monohydrate]
;
_journal_coeditor_code FJ2422
_journal_issue 7
_journal_name_full 'Acta Crystallographica Section E'
_journal_page_first m893
_journal_paper_doi 10.1107/S1600536811020575
_journal_volume 67
_journal_year 2011
_chemical_formula_iupac '[Mn (H C O2)2 (C12 H8 N2) (H2 O)], H2 O'
_chemical_formula_moiety 'C14 H12 Mn N2 O5, H2 O'
_chemical_formula_sum 'C14 H14 Mn N2 O6'
_chemical_formula_weight 361.21
_chemical_name_systematic
;
<i>catena</i>-Poly[[[aqua(formato-\k<i>O</i>)(1,10-phenanthroline-
\k^2^<i>N</i>,<i>N'</i>)manganese(II)]-\m-formato-\k^2^<i>O</i>:<i>O'</i>]
monohydrate]
;
_space_group_IT_number 33
_symmetry_cell_setting orthorhombic
_symmetry_space_group_name_Hall 'P 2c -2n'
_symmetry_space_group_name_H-M 'P n a 21'
_atom_sites_solution_hydrogens geom
_atom_sites_solution_primary direct
_atom_sites_solution_secondary difmap
_audit_creation_method SHELXL-97
_cell_angle_alpha 90.00
_cell_angle_beta 90.00
_cell_angle_gamma 90.00
_cell_formula_units_Z 4
_cell_length_a 19.260(4)
_cell_length_b 12.161(2)
_cell_length_c 6.5493(13)
_cell_measurement_reflns_used 8376
_cell_measurement_temperature 295(2)
_cell_measurement_theta_max 27.42
_cell_measurement_theta_min 3.35
_cell_volume 1534.0(5)
_computing_cell_refinement 'RAPID-AUTO (Rigaku, 1998)'
_computing_data_collection 'RAPID-AUTO (Rigaku, 1998)'
_computing_data_reduction 'CrystalStructure (Rigaku/MSC, 2004)'
_computing_molecular_graphics 'SHELXTL (Sheldrick, 2008)'
_computing_publication_material 'SHELXL97 (Sheldrick, 2008)'
_computing_structure_refinement 'SHELXL97 (Sheldrick, 2008)'
_computing_structure_solution 'SHELXS97 (Sheldrick, 2008)'
_diffrn_ambient_temperature 295(2)
_diffrn_measured_fraction_theta_full 0.998
_diffrn_measured_fraction_theta_max 0.998
_diffrn_measurement_device_type 'Rigaku R-AXIS RAPID'
_diffrn_measurement_method \w
_diffrn_radiation_monochromator graphite
_diffrn_radiation_source 'fine-focus sealed tube'
_diffrn_radiation_type MoK\a
_diffrn_radiation_wavelength 0.71073
_diffrn_reflns_av_R_equivalents 0.0474
_diffrn_reflns_av_sigmaI/netI 0.0405
_diffrn_reflns_limit_h_max 22
_diffrn_reflns_limit_h_min -22
_diffrn_reflns_limit_k_max 14
_diffrn_reflns_limit_k_min -14
_diffrn_reflns_limit_l_max 7
_diffrn_reflns_limit_l_min -7
_diffrn_reflns_number 11493
_diffrn_reflns_theta_full 25.00
_diffrn_reflns_theta_max 25.00
_diffrn_reflns_theta_min 3.35
_diffrn_standards_decay_% 0
_exptl_absorpt_coefficient_mu 0.893
_exptl_absorpt_correction_T_max 0.791
_exptl_absorpt_correction_T_min 0.664
_exptl_absorpt_correction_type multi-scan
_exptl_absorpt_process_details '(ABSCOR; Higashi, 1995)'
_exptl_crystal_colour yellow
_exptl_crystal_density_diffrn 1.564
_exptl_crystal_density_method 'not measured'
_exptl_crystal_description needle
_exptl_crystal_F_000 740
_exptl_crystal_size_max 0.31
_exptl_crystal_size_mid 0.12
_exptl_crystal_size_min 0.09
_refine_diff_density_max 0.704
_refine_diff_density_min -0.933
_refine_ls_abs_structure_details 'Flack (1983), 1165 Friedel pairs'
_refine_ls_abs_structure_Flack 0.01(4)
_refine_ls_extinction_coef 0.0025(6)
_refine_ls_extinction_expression Fc^*^=kFc[1+0.001xFc^2^\l^3^/sin(2\q)]^-1/4^
_refine_ls_extinction_method 'SHELXL97 (Sheldrick, 2008)'
_refine_ls_goodness_of_fit_ref 1.195
_refine_ls_hydrogen_treatment constr
_refine_ls_matrix_type full
_refine_ls_number_parameters 209
_refine_ls_number_reflns 2644
_refine_ls_number_restraints 1
_refine_ls_restrained_S_all 1.195
_refine_ls_R_factor_all 0.0741
_refine_ls_R_factor_gt 0.0370
_refine_ls_shift/su_max 0.000
_refine_ls_shift/su_mean 0.000
_refine_ls_structure_factor_coef Fsqd
_refine_ls_weighting_details 'calc w=1/[\s^2^(Fo^2^)+(0.0135P)^2^+2.7605P] where P=(Fo^2^+2Fc^2^)/3'
_refine_ls_weighting_scheme calc
_refine_ls_wR_factor_gt 0.0676
_refine_ls_wR_factor_ref 0.1107
_reflns_number_gt 1921
_reflns_number_total 2644
_reflns_threshold_expression I>2\s(I)
_cod_data_source_file fj2422.cif
_cod_data_source_block I
_cod_database_code 2230628
_cod_database_fobs_code 2230628

loop_
_symmetry_equiv_pos_as_xyz
'x, y, z'
'-x, -y, z+1/2'
'x+1/2, -y+1/2, z'
'-x+1/2, y+1/2, z+1/2'

loop_
_atom_site_type_symbol
_atom_site_label
_atom_site_fract_x
_atom_site_fract_y
_atom_site_fract_z
_atom_site_U_iso_or_equiv
_atom_site_adp_type
_atom_site_calc_flag
_atom_site_refinement_flags
_atom_site_occupancy
_atom_site_symmetry_multiplicity
_atom_site_disorder_assembly
_atom_site_disorder_group
Mn Mn1 0.57992(4) 0.37155(6) 0.67916(16) 0.0454(3) Uani d . 1 1 . .
N N1 0.6768(3) 0.3026(4) 0.5202(9) 0.0525(13) Uani d . 1 1 . .
N N2 0.6704(2) 0.4167(4) 0.8785(8) 0.0470(12) Uani d . 1 1 . .
C C1 0.6796(4) 0.2444(5) 0.3480(10) 0.068(2) Uani d . 1 1 . .
H H1A 0.6385 0.2277 0.2802 0.082 Uiso calc R 1 1 . .
C C2 0.7429(5) 0.2076(6) 0.2658(13) 0.087(3) Uani d . 1 1 . .
H H2A 0.7435 0.1662 0.1464 0.105 Uiso calc R 1 1 . .
C C3 0.8034(5) 0.2333(7) 0.3629(15) 0.091(3) Uani d . 1 1 . .
H H3A 0.8455 0.2099 0.3084 0.110 Uiso calc R 1 1 . .
C C4 0.8027(4) 0.2946(6) 0.5440(13) 0.073(2) Uani d . 1 1 . .
C C5 0.8643(4) 0.3266(7) 0.6559(18) 0.093(3) Uani d . 1 1 . .
H H5A 0.9077 0.3074 0.6049 0.112 Uiso calc R 1 1 . .
C C6 0.8603(4) 0.3828(8) 0.8299(16) 0.096(3) Uani d . 1 1 . .
H H6A 0.9010 0.4006 0.8988 0.116 Uiso calc R 1 1 . .
C C7 0.7958(3) 0.4161(6) 0.9127(12) 0.067(2) Uani d . 1 1 . .
C C8 0.7882(4) 0.4722(7) 1.0989(12) 0.079(3) Uani d . 1 1 . .
H H8A 0.8274 0.4906 1.1742 0.095 Uiso calc R 1 1 . .
C C9 0.7246(4) 0.4999(5) 1.1701(14) 0.0725(19) Uani d . 1 1 . .
H H9A 0.7197 0.5372 1.2932 0.087 Uiso calc R 1 1 . .
C C10 0.6668(4) 0.4714(5) 1.0556(11) 0.0600(17) Uani d . 1 1 . .
H H10A 0.6233 0.4913 1.1043 0.072 Uiso calc R 1 1 . .
C C11 0.7335(3) 0.3880(5) 0.8082(10) 0.0513(16) Uani d . 1 1 . .
C C12 0.7379(3) 0.3280(5) 0.6200(10) 0.0553(19) Uani d . 1 1 . .
C C13 0.5493(3) 0.5910(5) 0.4494(9) 0.0508(15) Uani d . 1 1 . .
H H13 0.5562 0.6662 0.4325 0.061 Uiso calc R 1 1 . .
O O1 0.5939(2) 0.5392(3) 0.5480(7) 0.0537(11) Uani d . 1 1 . .
O O2 0.4966(2) 0.5501(3) 0.3718(7) 0.0599(12) Uani d . 1 1 . .
C C14 0.5604(4) 0.1288(6) 0.7827(12) 0.071(2) Uani d . 1 1 . .
H H14 0.5642 0.1173 0.6428 0.086 Uiso calc R 1 1 . .
O O3 0.5629(3) 0.2210(4) 0.8388(7) 0.0747(14) Uani d . 1 1 . .
O O4 0.5534(4) 0.0457(4) 0.8904(10) 0.112(2) Uani d . 1 1 . .
O O5 0.5090(2) 0.3307(3) 0.4372(7) 0.0719(14) Uani d . 1 1 . .
H H5B 0.4990 0.3890 0.3784 0.108 Uiso d R 1 1 . .
H H5C 0.5014 0.2710 0.3749 0.108 Uiso d R 1 1 . .
O O6 0.4906(3) 0.1479(4) 0.2384(9) 0.115(2) Uani d . 1 1 . .
H H6B 0.4780 0.0927 0.3042 0.173 Uiso d R 1 1 . .
H H6C 0.5237 0.1210 0.1706 0.173 Uiso d R 1 1 . .

loop_
_atom_site_aniso_label
_atom_site_aniso_U_11
_atom_site_aniso_U_22
_atom_site_aniso_U_33
_atom_site_aniso_U_12
_atom_site_aniso_U_13
_atom_site_aniso_U_23
Mn1 0.0384(4) 0.0469(4) 0.0509(5) 0.0040(4) 0.0029(6) -0.0014(6)
N1 0.052(3) 0.052(3) 0.054(3) 0.013(2) 0.016(3) 0.008(3)
N2 0.039(3) 0.053(3) 0.049(3) 0.005(2) 0.002(2) 0.004(3)
C1 0.094(6) 0.053(4) 0.056(4) 0.020(4) 0.035(4) -0.002(4)
C2 0.129(8) 0.061(4) 0.073(5) 0.023(5) 0.050(6) 0.012(4)
C3 0.096(7) 0.075(6) 0.103(7) 0.043(5) 0.049(6) 0.036(6)
C4 0.062(5) 0.080(5) 0.078(5) 0.021(4) 0.030(4) 0.041(4)
C5 0.039(4) 0.129(7) 0.112(8) 0.019(4) 0.019(5) 0.063(8)
C6 0.050(5) 0.133(9) 0.106(8) -0.001(5) -0.002(5) 0.059(7)
C7 0.043(4) 0.078(5) 0.078(6) -0.007(4) -0.011(4) 0.040(4)
C8 0.075(5) 0.083(5) 0.081(6) -0.026(4) -0.036(4) 0.033(4)
C9 0.082(5) 0.069(4) 0.066(4) -0.018(4) -0.029(5) 0.013(5)
C10 0.069(5) 0.058(4) 0.053(4) -0.001(4) -0.005(4) 0.005(3)
C11 0.045(4) 0.057(4) 0.051(4) 0.005(3) 0.003(3) 0.023(3)
C12 0.040(4) 0.057(4) 0.068(5) 0.017(3) 0.011(3) 0.024(3)
C13 0.047(4) 0.047(4) 0.058(4) 0.000(3) -0.007(3) 0.013(3)
O1 0.047(2) 0.049(2) 0.065(3) -0.0018(19) -0.016(2) 0.008(2)
O2 0.050(3) 0.052(3) 0.078(3) 0.004(2) -0.019(2) 0.008(2)
C14 0.090(6) 0.048(4) 0.076(5) 0.019(4) 0.024(4) 0.015(4)
O3 0.090(4) 0.058(3) 0.075(4) 0.005(3) 0.021(3) 0.002(3)
O4 0.164(6) 0.056(3) 0.117(5) 0.008(4) 0.023(5) 0.024(4)
O5 0.085(4) 0.048(3) 0.082(3) 0.000(2) -0.032(3) 0.001(2)
O6 0.165(6) 0.085(4) 0.095(5) -0.030(4) 0.028(4) -0.033(3)

loop_
_atom_type_symbol
_atom_type_description
_atom_type_scat_dispersion_real
_atom_type_scat_dispersion_imag
_atom_type_scat_source
C C 0.0033 0.0016 'International Tables Vol C Tables 4.2.6.8 and 6.1.1.4'
H H 0.0000 0.0000 'International Tables Vol C Tables 4.2.6.8 and 6.1.1.4'
N N 0.0061 0.0033 'International Tables Vol C Tables 4.2.6.8 and 6.1.1.4'
O O 0.0106 0.0060 'International Tables Vol C Tables 4.2.6.8 and 6.1.1.4'
Mn Mn 0.3368 0.7283 'International Tables Vol C Tables 4.2.6.8 and 6.1.1.4'

loop_
_geom_angle_atom_site_label_1
_geom_angle_atom_site_label_2
_geom_angle_atom_site_label_3
_geom_angle_site_symmetry_1
_geom_angle_site_symmetry_3
_geom_angle
_geom_angle_publ_flag
O3 Mn1 O5 . . 93.75(19) ?
O3 Mn1 O2 . 2_665 89.28(17) ?
O5 Mn1 O2 . 2_665 95.71(18) ?
O3 Mn1 O1 . . 172.92(19) ?
O5 Mn1 O1 . . 90.21(16) ?
O2 Mn1 O1 2_665 . 84.49(17) ?
O3 Mn1 N2 . . 92.55(19) ?
O5 Mn1 N2 . . 167.9(2) ?
O2 Mn1 N2 2_665 . 94.70(18) ?
O1 Mn1 N2 . . 84.64(16) ?
O3 Mn1 N1 . . 91.92(18) ?
O5 Mn1 N1 . . 95.6(2) ?
O2 Mn1 N1 2_665 . 168.5(2) ?
O1 Mn1 N1 . . 93.53(17) ?
N2 Mn1 N1 . . 73.86(18) ?
C1 N1 C12 . . 119.0(6) ?
C1 N1 Mn1 . . 127.6(5) ?
C12 N1 Mn1 . . 113.4(4) ?
C10 N2 C11 . . 118.2(6) ?
C10 N2 Mn1 . . 125.8(4) ?
C11 N2 Mn1 . . 116.0(4) ?
N1 C1 C2 . . 121.9(8) ?
N1 C1 H1A . . 119.1 ?
C2 C1 H1A . . 119.1 ?
C3 C2 C1 . . 119.3(8) ?
C3 C2 H2A . . 120.3 ?
C1 C2 H2A . . 120.3 ?
C2 C3 C4 . . 120.5(8) ?
C2 C3 H3A . . 119.7 ?
C4 C3 H3A . . 119.7 ?
C3 C4 C12 . . 117.6(8) ?
C3 C4 C5 . . 124.3(8) ?
C12 C4 C5 . . 118.1(8) ?
C6 C5 C4 . . 121.6(8) ?
C6 C5 H5A . . 119.2 ?
C4 C5 H5A . . 119.2 ?
C5 C6 C7 . . 121.8(9) ?
C5 C6 H6A . . 119.1 ?
C7 C6 H6A . . 119.1 ?
C8 C7 C6 . . 124.3(8) ?
C8 C7 C11 . . 116.5(7) ?
C6 C7 C11 . . 119.1(8) ?
C9 C8 C7 . . 121.0(7) ?
C9 C8 H8A . . 119.5 ?
C7 C8 H8A . . 119.5 ?
C8 C9 C10 . . 118.6(8) ?
C8 C9 H9A . . 120.7 ?
C10 C9 H9A . . 120.7 ?
N2 C10 C9 . . 123.5(7) ?
N2 C10 H10A . . 118.3 ?
C9 C10 H10A . . 118.3 ?
N2 C11 C7 . . 122.3(7) ?
N2 C11 C12 . . 118.6(6) ?
C7 C11 C12 . . 119.0(6) ?
N1 C12 C4 . . 121.7(7) ?
N1 C12 C11 . . 118.0(6) ?
C4 C12 C11 . . 120.3(7) ?
O2 C13 O1 . . 125.0(6) ?
O2 C13 H13 . . 117.5 ?
O1 C13 H13 . . 117.5 ?
C13 O1 Mn1 . . 125.5(4) ?
C13 O2 Mn1 . 2_664 128.4(4) ?
O3 C14 O4 . . 127.0(8) ?
O3 C14 H14 . . 116.5 ?
O4 C14 H14 . . 116.5 ?
C14 O3 Mn1 . . 131.9(5) ?
Mn1 O5 H5B . . 107.1 ?
Mn1 O5 H5C . . 131.6 ?
H5B O5 H5C . . 118.0 ?
H6B O6 H6C . . 100.5 ?

loop_
_geom_bond_atom_site_label_1
_geom_bond_atom_site_label_2
_geom_bond_site_symmetry_2
_geom_bond_distance
_geom_bond_publ_flag
Mn1 O3 . 2.134(5) ?
Mn1 O5 . 2.150(4) ?
Mn1 O2 2_665 2.161(4) ?
Mn1 O1 . 2.228(4) ?
Mn1 N2 . 2.246(5) ?
Mn1 N1 . 2.295(5) ?
N1 C1 . 1.333(8) ?
N1 C12 . 1.382(8) ?
N2 C10 . 1.339(9) ?
N2 C11 . 1.346(7) ?
C1 C2 . 1.406(10) ?
C1 H1A . 0.9300 ?
C2 C3 . 1.364(11) ?
C2 H2A . 0.9300 ?
C3 C4 . 1.401(12) ?
C3 H3A . 0.9300 ?
C4 C12 . 1.403(9) ?
C4 C5 . 1.448(12) ?
C5 C6 . 1.331(13) ?
C5 H5A . 0.9300 ?
C6 C7 . 1.414(11) ?
C6 H6A . 0.9300 ?
C7 C8 . 1.405(11) ?
C7 C11 . 1.422(9) ?
C8 C9 . 1.353(10) ?
C8 H8A . 0.9300 ?
C9 C10 . 1.385(9) ?
C9 H9A . 0.9300 ?
C10 H10A . 0.9300 ?
C11 C12 . 1.435(9) ?
C13 O2 . 1.240(7) ?
C13 O1 . 1.245(7) ?
C13 H13 . 0.9300 ?
O2 Mn1 2_664 2.161(4) ?
C14 O3 . 1.180(8) ?
C14 O4 . 1.240(8) ?
C14 H14 . 0.9300 ?
O5 H5B . 0.8290 ?
O5 H5C . 0.8460 ?
O6 H6B . 0.8339 ?
O6 H6C . 0.8420 ?

loop_
_geom_hbond_atom_site_label_D
_geom_hbond_atom_site_label_H
_geom_hbond_atom_site_label_A
_geom_hbond_site_symmetry_D
_geom_hbond_site_symmetry_H
_geom_hbond_site_symmetry_A
_geom_hbond_distance_DH
_geom_hbond_distance_HA
_geom_hbond_distance_DA
_geom_hbond_angle_DHA
_geom_hbond_publ_flag
O5 H5B O2 . . 1_555 0.83 1.96 2.713(5) 150 y
O5 H5C O6 . . 1_555 0.85 1.76 2.601(6) 177 y
O6 H6B O4 . . 2_654 0.83 1.88 2.693(8) 166 y
O6 H6C O4 . . 1_554 0.83 2.13 2.864(9) 145 y
